data_2236510
loop_
_publ_author_name
'Saeed, Sohail'
'Rashid, Naghmana'
'Butcher, Ray J.'
'\"Ozt\"urk Yildirim, Sema'
'Hussain, Rizwan'

_publ_section_title
;
 <i>N</i>,<i>N</i>-Dicyclohexyl-4-nitrobenzamide
;
_journal_coeditor_code NG5286
_journal_issue 9
_journal_name_full 'Acta Crystallographica Section E'
_journal_page_first o2762
_journal_paper_doi 10.1107/S1600536812035660
_journal_volume 68
_journal_year 2012
_chemical_formula_iupac 'C19 H26 N2 O3'
_chemical_formula_moiety 'C19 H26 N2 O3'
_chemical_formula_sum 'C19 H26 N2 O3'
_chemical_formula_weight 330.42
_chemical_name_systematic
;
<i>N</i>,<i>N</i>-Dicyclohexyl-4-nitrobenzamide
;
_space_group_IT_number 2
_symmetry_cell_setting triclinic
_symmetry_space_group_name_Hall '-P 1'
_symmetry_space_group_name_H-M 'P -1'
_atom_sites_solution_hydrogens geom
_atom_sites_solution_primary direct
_atom_sites_solution_secondary difmap
_audit_creation_method SHELXL-97
_cell_angle_alpha 79.128(4)
_cell_angle_beta 89.027(4)
_cell_angle_gamma 82.883(3)
_cell_formula_units_Z 4
_cell_length_a 6.1874(3)
_cell_length_b 10.7109(4)
_cell_length_c 26.8188(11)
_cell_measurement_reflns_used 6557
_cell_measurement_temperature 123(2)
_cell_measurement_theta_max 75.3647
_cell_measurement_theta_min 3.3534
_cell_volume 1731.97(13)
_computing_cell_refinement 'CrysAlis PRO (Agilent, 2011)'
_computing_data_collection 'CrysAlis PRO (Agilent, 2011)'
_computing_data_reduction 'CrysAlis PRO (Agilent, 2011)'
_computing_molecular_graphics 'SHELXTL (Sheldrick, 2008)'
_computing_publication_material 'SHELXTL (Sheldrick, 2008)'
_computing_structure_refinement 'SHELXL97 (Sheldrick, 2008)'
_computing_structure_solution 'SHELXS97 (Sheldrick, 2008)'
_diffrn_ambient_temperature 123(2)
_diffrn_detector_area_resol_mean 10.5081
_diffrn_measured_fraction_theta_full 0.993
_diffrn_measured_fraction_theta_max 0.965
_diffrn_measurement_device_type 'Agilent Xcalibur Ruby Gemini'
_diffrn_measurement_method '\w scans'
_diffrn_radiation_monochromator graphite
_diffrn_radiation_source 'Enhance (Cu) X-ray Source'
_diffrn_radiation_type CuK\a
_diffrn_radiation_wavelength 1.54184
_diffrn_reflns_av_R_equivalents 0.0283
_diffrn_reflns_av_sigmaI/netI 0.0352
_diffrn_reflns_limit_h_max 7
_diffrn_reflns_limit_h_min -5
_diffrn_reflns_limit_k_max 11
_diffrn_reflns_limit_k_min -13
_diffrn_reflns_limit_l_max 33
_diffrn_reflns_limit_l_min -33
_diffrn_reflns_number 12453
_diffrn_reflns_theta_full 67.50
_diffrn_reflns_theta_max 75.55
_diffrn_reflns_theta_min 3.36
_exptl_absorpt_coefficient_mu 0.689
_exptl_absorpt_correction_T_max 0.9502
_exptl_absorpt_correction_T_min 0.8227
_exptl_absorpt_correction_type analytical
_exptl_absorpt_process_details '(Clark & Reid, 1995)'
_exptl_crystal_colour colorless
_exptl_crystal_density_diffrn 1.267
_exptl_crystal_density_method 'not measured'
_exptl_crystal_description plate
_exptl_crystal_F_000 712
_exptl_crystal_size_max 0.29
_exptl_crystal_size_mid 0.26
_exptl_crystal_size_min 0.07
_refine_diff_density_max 0.413
_refine_diff_density_min -0.292
_refine_ls_extinction_method none
_refine_ls_goodness_of_fit_ref 1.106
_refine_ls_hydrogen_treatment constr
_refine_ls_matrix_type full
_refine_ls_number_parameters 434
_refine_ls_number_reflns 6952
_refine_ls_number_restraints 0
_refine_ls_restrained_S_all 1.106
_refine_ls_R_factor_all 0.0850
_refine_ls_R_factor_gt 0.0797
_refine_ls_shift/su_max 0.000
_refine_ls_shift/su_mean 0.000
_refine_ls_structure_factor_coef Fsqd
_refine_ls_weighting_details 'calc w=1/[\s^2^(Fo^2^)+(0.1113P)^2^+3.0338P] where P=(Fo^2^+2Fc^2^)/3'
_refine_ls_weighting_scheme calc
_refine_ls_wR_factor_gt 0.2332
_refine_ls_wR_factor_ref 0.2394
_reflns_number_gt 6374
_reflns_number_total 6952
_reflns_threshold_expression I>2sigma(I)
_cod_data_source_file ng5286.cif
_cod_data_source_block I
_cod_database_code 2236510
_cod_database_fobs_code 2236510

loop_
_symmetry_equiv_pos_as_xyz
'x, y, z'
'-x, -y, -z'

loop_
_atom_site_type_symbol
_atom_site_label
_atom_site_fract_x
_atom_site_fract_y
_atom_site_fract_z
_atom_site_U_iso_or_equiv
_atom_site_adp_type
_atom_site_calc_flag
_atom_site_refinement_flags
_atom_site_occupancy
_atom_site_symmetry_multiplicity
O O1A 1.2037(5) 0.5044(3) 1.08793(12) 0.0488(7) Uani d . 1 1
O O2A 0.9117(5) 0.4171(2) 1.08150(10) 0.0412(6) Uani d . 1 1
O O3A 0.6696(4) 1.0644(2) 0.95462(9) 0.0300(5) Uani d . 1 1
O O1B 0.3898(5) -0.0077(3) 0.41690(10) 0.0426(6) Uani d . 1 1
O O2B 0.6849(5) 0.0824(3) 0.40932(11) 0.0488(7) Uani d . 1 1
O O3B 0.1784(4) 0.5172(2) 0.54297(9) 0.0295(5) Uani d . 1 1
N N1A 1.0181(5) 0.5061(3) 1.07197(11) 0.0324(6) Uani d . 1 1
N N2A 0.5886(4) 0.9656(2) 0.89045(10) 0.0241(5) Uani d . 1 1
N N1B 0.5025(5) 0.0694(3) 0.42687(10) 0.0322(6) Uani d . 1 1
N N2B 0.1038(4) 0.3626(2) 0.60959(10) 0.0235(5) Uani d . 1 1
C C1A 0.9244(5) 0.6242(3) 1.03726(11) 0.0268(6) Uani d . 1 1
C C2A 0.7117(6) 0.6306(3) 1.01945(12) 0.0289(7) Uani d . 1 1
H H2AA 0.6273 0.5621 1.0300 0.035 Uiso calc R 1 1
C C3A 0.6276(5) 0.7404(3) 0.98588(12) 0.0276(6) Uani d . 1 1
H H3AA 0.4837 0.7472 0.9729 0.033 Uiso calc R 1 1
C C4A 0.7519(5) 0.8398(3) 0.97115(11) 0.0241(6) Uani d . 1 1
C C5A 0.9626(5) 0.8314(3) 0.99050(12) 0.0257(6) Uani d . 1 1
H H5AA 1.0470 0.9001 0.9806 0.031 Uiso calc R 1 1
C C6A 1.0485(5) 0.7220(3) 1.02437(12) 0.0283(7) Uani d . 1 1
H H6AA 1.1907 0.7157 1.0382 0.034 Uiso calc R 1 1
C C7A 0.6645(5) 0.9660(3) 0.93753(12) 0.0246(6) Uani d . 1 1
C C8A 0.5043(5) 1.0884(3) 0.85731(11) 0.0246(6) Uani d . 1 1
H H8AA 0.4601 1.0661 0.8247 0.030 Uiso calc R 1 1
C C9A 0.2981(5) 1.1545(3) 0.87833(12) 0.0283(7) Uani d . 1 1
H H9AA 0.3326 1.1802 0.9106 0.034 Uiso calc R 1 1
H H9AB 0.1871 1.0945 0.8853 0.034 Uiso calc R 1 1
C C10A 0.2085(6) 1.2733(3) 0.83935(14) 0.0327(7) Uani d . 1 1
H H10A 0.1599 1.2460 0.8085 0.039 Uiso calc R 1 1
H H10B 0.0804 1.3188 0.8538 0.039 Uiso calc R 1 1
C C11A 0.3790(7) 1.3642(3) 0.82482(16) 0.0416(9) Uani d . 1 1
H H11A 0.4159 1.3989 0.8549 0.050 Uiso calc R 1 1
H H11B 0.3183 1.4370 0.7984 0.050 Uiso calc R 1 1
C C12A 0.5854(6) 1.2968(3) 0.80490(15) 0.0371(8) Uani d . 1 1
H H12A 0.6962 1.3569 0.7978 0.045 Uiso calc R 1 1
H H12B 0.5519 1.2704 0.7727 0.045 Uiso calc R 1 1
C C13A 0.6769(5) 1.1789(3) 0.84358(13) 0.0306(7) Uani d . 1 1
H H13A 0.8054 1.1338 0.8291 0.037 Uiso calc R 1 1
H H13B 0.7243 1.2059 0.8746 0.037 Uiso calc R 1 1
C C14A 0.6076(5) 0.8494(3) 0.86733(11) 0.0222(6) Uani d . 1 1
H H14A 0.6707 0.7754 0.8936 0.027 Uiso calc R 1 1
C C15A 0.7626(5) 0.8599(3) 0.82207(11) 0.0251(6) Uani d . 1 1
H H15A 0.9081 0.8736 0.8332 0.030 Uiso calc R 1 1
H H15B 0.7074 0.9344 0.7957 0.030 Uiso calc R 1 1
C C16A 0.7815(5) 0.7375(3) 0.79970(12) 0.0278(6) Uani d . 1 1
H H16A 0.8781 0.7467 0.7698 0.033 Uiso calc R 1 1
H H16B 0.8473 0.6641 0.8252 0.033 Uiso calc R 1 1
C C17A 0.5575(6) 0.7111(3) 0.78393(13) 0.0307(7) Uani d . 1 1
H H17A 0.4961 0.7815 0.7566 0.037 Uiso calc R 1 1
H H17B 0.5725 0.6304 0.7706 0.037 Uiso calc R 1 1
C C18A 0.4038(5) 0.7004(3) 0.82904(12) 0.0281(6) Uani d . 1 1
H H18A 0.4591 0.6252 0.8551 0.034 Uiso calc R 1 1
H H18B 0.2583 0.6867 0.8178 0.034 Uiso calc R 1 1
C C19A 0.3824(5) 0.8210(3) 0.85253(12) 0.0256(6) Uani d . 1 1
H H19A 0.2894 0.8088 0.8830 0.031 Uiso calc R 1 1
H H19B 0.3118 0.8948 0.8278 0.031 Uiso calc R 1 1
C C1B 0.4191(6) 0.1522(3) 0.46324(11) 0.0277(7) Uani d . 1 1
C C2B 0.2093(6) 0.1422(3) 0.48212(12) 0.0279(6) Uani d . 1 1
H H2BA 0.1217 0.0842 0.4721 0.033 Uiso calc R 1 1
C C3B 0.1331(5) 0.2205(3) 0.51624(11) 0.0266(6) Uani d . 1 1
H H3BA -0.0081 0.2151 0.5304 0.032 Uiso calc R 1 1
C C4B 0.2611(5) 0.3060(3) 0.52976(11) 0.0234(6) Uani d . 1 1
C C5B 0.4682(5) 0.3148(3) 0.50942(11) 0.0261(6) Uani d . 1 1
H H5BA 0.5549 0.3742 0.5186 0.031 Uiso calc R 1 1
C C6B 0.5487(5) 0.2367(3) 0.47565(12) 0.0279(6) Uani d . 1 1
H H6BA 0.6900 0.2418 0.4616 0.033 Uiso calc R 1 1
C C7B 0.1765(5) 0.4039(3) 0.56197(11) 0.0241(6) Uani d . 1 1
C C8B 0.0134(5) 0.4579(3) 0.64028(11) 0.0246(6) Uani d . 1 1
H H8BA -0.0280 0.4079 0.6737 0.030 Uiso calc R 1 1
C C9B 0.1805(5) 0.5419(3) 0.65189(13) 0.0289(7) Uani d . 1 1
H H9BA 0.2298 0.5919 0.6198 0.035 Uiso calc R 1 1
H H9BB 0.3088 0.4870 0.6690 0.035 Uiso calc R 1 1
C C10B 0.0831(6) 0.6335(3) 0.68602(13) 0.0319(7) Uani d . 1 1
H H10C 0.1907 0.6911 0.6912 0.038 Uiso calc R 1 1
H H10D 0.0489 0.5838 0.7196 0.038 Uiso calc R 1 1
C C11B -0.1255(6) 0.7136(3) 0.66192(13) 0.0300(7) Uani d . 1 1
H H11C -0.1895 0.7700 0.6850 0.036 Uiso calc R 1 1
H H11D -0.0891 0.7685 0.6296 0.036 Uiso calc R 1 1
C C12B -0.2904(5) 0.6276(3) 0.65174(12) 0.0288(7) Uani d . 1 1
H H12C -0.4223 0.6811 0.6358 0.035 Uiso calc R 1 1
H H12D -0.3337 0.5768 0.6843 0.035 Uiso calc R 1 1
C C13B -0.1973(5) 0.5371(3) 0.61686(12) 0.0262(6) Uani d . 1 1
H H13C -0.1660 0.5872 0.5831 0.031 Uiso calc R 1 1
H H13D -0.3051 0.4791 0.6122 0.031 Uiso calc R 1 1
C C14B 0.1299(5) 0.2268(3) 0.63518(11) 0.0232(6) Uani d . 1 1
H H14B 0.1956 0.1748 0.6102 0.028 Uiso calc R 1 1
C C15B -0.0898(5) 0.1806(3) 0.65121(12) 0.0262(6) Uani d . 1 1
H H15C -0.1845 0.1916 0.6209 0.031 Uiso calc R 1 1
H H15D -0.1624 0.2333 0.6747 0.031 Uiso calc R 1 1
C C16B -0.0599(5) 0.0395(3) 0.67733(13) 0.0290(7) Uani d . 1 1
H H16C -0.2029 0.0133 0.6891 0.035 Uiso calc R 1 1
H H16D -0.0016 -0.0140 0.6527 0.035 Uiso calc R 1 1
C C17B 0.0960(6) 0.0174(3) 0.72263(13) 0.0322(7) Uani d . 1 1
H H17C 0.0320 0.0652 0.7486 0.039 Uiso calc R 1 1
H H17D 0.1173 -0.0748 0.7380 0.039 Uiso calc R 1 1
C C18B 0.3159(5) 0.0618(3) 0.70600(12) 0.0291(7) Uani d . 1 1
H H18C 0.3846 0.0099 0.6818 0.035 Uiso calc R 1 1
H H18E 0.4133 0.0488 0.7359 0.035 Uiso calc R 1 1
C C19B 0.2872(5) 0.2034(3) 0.68080(12) 0.0260(6) Uani d . 1 1
H H19E 0.4303 0.2298 0.6692 0.031 Uiso calc R 1 1
H H19C 0.2291 0.2560 0.7058 0.031 Uiso calc R 1 1

loop_
_atom_site_aniso_label
_atom_site_aniso_U_11
_atom_site_aniso_U_22
_atom_site_aniso_U_33
_atom_site_aniso_U_12
_atom_site_aniso_U_13
_atom_site_aniso_U_23
O1A 0.0452(16) 0.0435(15) 0.0500(17) 0.0052(12) -0.0178(13) 0.0058(12)
O2A 0.0485(15) 0.0328(13) 0.0373(14) -0.0007(11) 0.0025(11) 0.0032(10)
O3A 0.0343(12) 0.0277(11) 0.0284(11) 0.0000(9) -0.0083(9) -0.0083(9)
O1B 0.0547(16) 0.0393(14) 0.0358(14) 0.0027(12) -0.0033(12) -0.0174(11)
O2B 0.0531(17) 0.0490(16) 0.0445(16) 0.0040(13) 0.0191(13) -0.0179(13)
O3B 0.0346(12) 0.0263(11) 0.0269(11) -0.0022(9) 0.0054(9) -0.0049(9)
N1A 0.0390(16) 0.0302(15) 0.0248(13) 0.0051(12) 0.0004(11) -0.0034(11)
N2A 0.0270(13) 0.0229(12) 0.0219(12) -0.0010(10) -0.0023(10) -0.0042(10)
N1B 0.0428(16) 0.0280(14) 0.0233(13) 0.0077(12) -0.0006(12) -0.0061(11)
N2B 0.0251(12) 0.0230(12) 0.0220(12) 0.0004(10) 0.0014(10) -0.0053(10)
C1A 0.0324(16) 0.0271(15) 0.0190(14) 0.0055(12) -0.0010(12) -0.0050(11)
C2A 0.0326(17) 0.0288(16) 0.0253(15) -0.0046(13) 0.0028(12) -0.0049(12)
C3A 0.0261(15) 0.0323(16) 0.0238(15) 0.0005(12) -0.0016(12) -0.0060(12)
C4A 0.0247(14) 0.0273(15) 0.0200(14) 0.0021(12) -0.0016(11) -0.0073(11)
C5A 0.0255(15) 0.0276(15) 0.0239(14) -0.0005(12) -0.0024(11) -0.0063(12)
C6A 0.0266(15) 0.0331(17) 0.0249(15) 0.0032(13) -0.0037(12) -0.0087(12)
C7A 0.0217(14) 0.0267(15) 0.0249(15) -0.0018(11) -0.0014(11) -0.0043(12)
C8A 0.0258(15) 0.0236(14) 0.0233(14) 0.0006(12) -0.0038(11) -0.0035(11)
C9A 0.0272(15) 0.0273(15) 0.0290(16) 0.0034(12) -0.0037(12) -0.0056(12)
C10A 0.0314(17) 0.0275(16) 0.0373(18) 0.0051(13) -0.0084(13) -0.0060(13)
C11A 0.046(2) 0.0243(16) 0.051(2) 0.0019(15) -0.0161(17) -0.0024(15)
C12A 0.0381(19) 0.0306(17) 0.0395(19) -0.0083(14) -0.0074(15) 0.0051(14)
C13A 0.0296(16) 0.0267(16) 0.0332(17) -0.0019(13) -0.0057(13) -0.0006(13)
C14A 0.0230(14) 0.0221(14) 0.0210(14) 0.0001(11) -0.0025(11) -0.0050(11)
C15A 0.0225(14) 0.0290(15) 0.0235(14) -0.0016(12) -0.0015(11) -0.0051(12)
C16A 0.0281(15) 0.0303(16) 0.0239(15) 0.0021(12) 0.0012(12) -0.0067(12)
C17A 0.0342(17) 0.0314(16) 0.0275(16) -0.0003(13) -0.0022(13) -0.0097(13)
C18A 0.0283(15) 0.0278(15) 0.0291(16) -0.0044(12) -0.0022(12) -0.0072(12)
C19A 0.0238(14) 0.0275(15) 0.0253(14) -0.0021(12) -0.0002(11) -0.0055(12)
C1B 0.0355(17) 0.0264(15) 0.0182(14) 0.0064(13) 0.0006(12) -0.0032(11)
C2B 0.0342(16) 0.0257(15) 0.0237(15) -0.0023(12) -0.0044(12) -0.0049(12)
C3B 0.0270(15) 0.0298(15) 0.0218(14) -0.0003(12) 0.0012(11) -0.0037(12)
C4B 0.0274(15) 0.0232(14) 0.0175(13) 0.0019(11) -0.0009(11) -0.0015(11)
C5B 0.0274(15) 0.0279(15) 0.0217(14) -0.0010(12) -0.0014(11) -0.0027(11)
C6B 0.0281(15) 0.0298(16) 0.0229(14) 0.0021(12) 0.0031(12) -0.0015(12)
C7B 0.0244(14) 0.0256(15) 0.0224(14) -0.0023(11) -0.0002(11) -0.0055(11)
C8B 0.0279(15) 0.0258(15) 0.0202(13) -0.0003(12) 0.0027(11) -0.0066(11)
C9B 0.0281(16) 0.0300(16) 0.0294(16) -0.0013(13) 0.0001(12) -0.0092(13)
C10B 0.0345(17) 0.0339(17) 0.0299(16) -0.0054(14) -0.0018(13) -0.0118(13)
C11B 0.0356(17) 0.0264(15) 0.0279(16) 0.0004(13) 0.0012(13) -0.0081(12)
C12B 0.0298(16) 0.0279(15) 0.0283(15) 0.0003(12) 0.0037(12) -0.0072(12)
C13B 0.0261(15) 0.0269(15) 0.0254(15) 0.0003(12) -0.0010(11) -0.0072(12)
C14B 0.0262(14) 0.0231(14) 0.0195(13) 0.0001(11) 0.0004(11) -0.0042(11)
C15B 0.0217(14) 0.0268(15) 0.0298(15) -0.0011(12) -0.0028(12) -0.0052(12)
C16B 0.0267(15) 0.0259(15) 0.0346(17) -0.0056(12) 0.0041(13) -0.0056(13)
C17B 0.0338(17) 0.0298(16) 0.0301(16) -0.0013(13) 0.0054(13) 0.0000(13)
C18B 0.0281(16) 0.0316(16) 0.0238(15) 0.0034(13) -0.0025(12) 0.0000(12)
C19B 0.0214(14) 0.0288(15) 0.0264(15) 0.0000(11) -0.0022(11) -0.0034(12)

loop_
_atom_type_symbol
_atom_type_description
_atom_type_scat_dispersion_real
_atom_type_scat_dispersion_imag
_atom_type_scat_source
C C 0.0181 0.0091 'International Tables Vol C Tables 4.2.6.8 and 6.1.1.4'
H H 0.0000 0.0000 'International Tables Vol C Tables 4.2.6.8 and 6.1.1.4'
N N 0.0311 0.0180 'International Tables Vol C Tables 4.2.6.8 and 6.1.1.4'
O O 0.0492 0.0322 'International Tables Vol C Tables 4.2.6.8 and 6.1.1.4'

loop_
_geom_angle_atom_site_label_1
_geom_angle_atom_site_label_2
_geom_angle_atom_site_label_3
_geom_angle
O2A N1A O1A 124.4(3)
O2A N1A C1A 118.6(3)
O1A N1A C1A 116.9(3)
C7A N2A C8A 119.5(2)
C7A N2A C14A 123.4(3)
C8A N2A C14A 116.7(2)
O1B N1B O2B 124.1(3)
O1B N1B C1B 118.7(3)
O2B N1B C1B 117.2(3)
C7B N2B C14B 123.6(2)
C7B N2B C8B 119.3(2)
C14B N2B C8B 116.8(2)
C6A C1A C2A 122.9(3)
C6A C1A N1A 118.7(3)
C2A C1A N1A 118.4(3)
C3A C2A C1A 117.8(3)
C3A C2A H2AA 121.1
C1A C2A H2AA 121.1
C4A C3A C2A 120.5(3)
C4A C3A H3AA 119.8
C2A C3A H3AA 119.8
C3A C4A C5A 120.2(3)
C3A C4A C7A 123.1(3)
C5A C4A C7A 116.5(3)
C6A C5A C4A 119.9(3)
C6A C5A H5AA 120.1
C4A C5A H5AA 120.1
C1A C6A C5A 118.6(3)
C1A C6A H6AA 120.7
C5A C6A H6AA 120.7
O3A C7A N2A 123.3(3)
O3A C7A C4A 117.5(3)
N2A C7A C4A 119.2(3)
N2A C8A C13A 113.2(2)
N2A C8A C9A 112.7(3)
C13A C8A C9A 111.9(3)
N2A C8A H8AA 106.1
C13A C8A H8AA 106.1
C9A C8A H8AA 106.1
C8A C9A C10A 109.4(3)
C8A C9A H9AA 109.8
C10A C9A H9AA 109.8
C8A C9A H9AB 109.8
C10A C9A H9AB 109.8
H9AA C9A H9AB 108.2
C11A C10A C9A 111.6(3)
C11A C10A H10A 109.3
C9A C10A H10A 109.3
C11A C10A H10B 109.3
C9A C10A H10B 109.3
H10A C10A H10B 108.0
C10A C11A C12A 111.5(3)
C10A C11A H11A 109.3
C12A C11A H11A 109.3
C10A C11A H11B 109.3
C12A C11A H11B 109.3
H11A C11A H11B 108.0
C11A C12A C13A 110.9(3)
C11A C12A H12A 109.5
C13A C12A H12A 109.5
C11A C12A H12B 109.5
C13A C12A H12B 109.5
H12A C12A H12B 108.0
C8A C13A C12A 110.2(3)
C8A C13A H13A 109.6
C12A C13A H13A 109.6
C8A C13A H13B 109.6
C12A C13A H13B 109.6
H13A C13A H13B 108.1
N2A C14A C15A 111.7(2)
N2A C14A C19A 110.9(2)
C15A C14A C19A 111.5(2)
N2A C14A H14A 107.5
C15A C14A H14A 107.5
C19A C14A H14A 107.5
C14A C15A C16A 110.3(3)
C14A C15A H15A 109.6
C16A C15A H15A 109.6
C14A C15A H15B 109.6
C16A C15A H15B 109.6
H15A C15A H15B 108.1
C17A C16A C15A 110.8(3)
C17A C16A H16A 109.5
C15A C16A H16A 109.5
C17A C16A H16B 109.5
C15A C16A H16B 109.5
H16A C16A H16B 108.1
C18A C17A C16A 110.5(3)
C18A C17A H17A 109.6
C16A C17A H17A 109.6
C18A C17A H17B 109.6
C16A C17A H17B 109.6
H17A C17A H17B 108.1
C17A C18A C19A 111.6(3)
C17A C18A H18A 109.3
C19A C18A H18A 109.3
C17A C18A H18B 109.3
C19A C18A H18B 109.3
H18A C18A H18B 108.0
C18A C19A C14A 110.5(2)
C18A C19A H19A 109.6
C14A C19A H19A 109.6
C18A C19A H19B 109.6
C14A C19A H19B 109.6
H19A C19A H19B 108.1
C6B C1B C2B 123.2(3)
C6B C1B N1B 118.7(3)
C2B C1B N1B 118.0(3)
C3B C2B C1B 117.4(3)
C3B C2B H2BA 121.3
C1B C2B H2BA 121.3
C4B C3B C2B 120.6(3)
C4B C3B H3BA 119.7
C2B C3B H3BA 119.7
C3B C4B C5B 120.3(3)
C3B C4B C7B 122.6(3)
C5B C4B C7B 116.8(3)
C4B C5B C6B 120.2(3)
C4B C5B H5BA 119.9
C6B C5B H5BA 119.9
C1B C6B C5B 118.3(3)
C1B C6B H6BA 120.9
C5B C6B H6BA 120.9
O3B C7B N2B 123.6(3)
O3B C7B C4B 117.2(3)
N2B C7B C4B 119.2(3)
N2B C8B C9B 112.9(3)
N2B C8B C13B 112.0(2)
C9B C8B C13B 112.3(3)
N2B C8B H8BA 106.4
C9B C8B H8BA 106.4
C13B C8B H8BA 106.4
C8B C9B C10B 110.8(3)
C8B C9B H9BA 109.5
C10B C9B H9BA 109.5
C8B C9B H9BB 109.5
C10B C9B H9BB 109.5
H9BA C9B H9BB 108.1
C9B C10B C11B 110.5(3)
C9B C10B H10C 109.6
C11B C10B H10C 109.6
C9B C10B H10D 109.6
C11B C10B H10D 109.6
H10C C10B H10D 108.1
C12B C11B C10B 110.8(3)
C12B C11B H11C 109.5
C10B C11B H11C 109.5
C12B C11B H11D 109.5
C10B C11B H11D 109.5
H11C C11B H11D 108.1
C11B C12B C13B 111.4(3)
C11B C12B H12C 109.4
C13B C12B H12C 109.4
C11B C12B H12D 109.4
C13B C12B H12D 109.4
H12C C12B H12D 108.0
C12B C13B C8B 109.6(3)
C12B C13B H13C 109.7
C8B C13B H13C 109.7
C12B C13B H13D 109.7
C8B C13B H13D 109.7
H13C C13B H13D 108.2
N2B C14B C15B 111.6(2)
N2B C14B C19B 111.3(2)
C15B C14B C19B 111.0(2)
N2B C14B H14B 107.6
C15B C14B H14B 107.6
C19B C14B H14B 107.6
C14B C15B C16B 110.9(2)
C14B C15B H15C 109.5
C16B C15B H15C 109.5
C14B C15B H15D 109.5
C16B C15B H15D 109.5
H15C C15B H15D 108.0
C17B C16B C15B 111.0(3)
C17B C16B H16C 109.4
C15B C16B H16C 109.4
C17B C16B H16D 109.4
C15B C16B H16D 109.4
H16C C16B H16D 108.0
C18B C17B C16B 110.7(3)
C18B C17B H17C 109.5
C16B C17B H17C 109.5
C18B C17B H17D 109.5
C16B C17B H17D 109.5
H17C C17B H17D 108.1
C17B C18B C19B 110.6(3)
C17B C18B H18C 109.5
C19B C18B H18C 109.5
C17B C18B H18E 109.5
C19B C18B H18E 109.5
H18C C18B H18E 108.1
C18B C19B C14B 110.4(3)
C18B C19B H19E 109.6
C14B C19B H19E 109.6
C18B C19B H19C 109.6
C14B C19B H19C 109.6
H19E C19B H19C 108.1

loop_
_geom_bond_atom_site_label_1
_geom_bond_atom_site_label_2
_geom_bond_distance
O1A N1A 1.229(4)
O2A N1A 1.211(4)
O3A C7A 1.230(4)
O1B N1B 1.213(4)
O2B N1B 1.229(4)
O3B C7B 1.226(4)
N1A C1A 1.481(4)
N2A C7A 1.356(4)
N2A C8A 1.483(4)
N2A C14A 1.483(4)
N1B C1B 1.483(4)
N2B C7B 1.359(4)
N2B C14B 1.477(4)
N2B C8B 1.480(4)
C1A C6A 1.364(5)
C1A C2A 1.397(5)
C2A C3A 1.389(5)
C2A H2AA 0.9500
C3A C4A 1.384(5)
C3A H3AA 0.9500
C4A C5A 1.398(4)
C4A C7A 1.519(4)
C5A C6A 1.393(4)
C5A H5AA 0.9500
C6A H6AA 0.9500
C8A C13A 1.524(5)
C8A C9A 1.533(4)
C8A H8AA 1.0000
C9A C10A 1.537(4)
C9A H9AA 0.9900
C9A H9AB 0.9900
C10A C11A 1.520(5)
C10A H10A 0.9900
C10A H10B 0.9900
C11A C12A 1.527(6)
C11A H11A 0.9900
C11A H11B 0.9900
C12A C13A 1.530(4)
C12A H12A 0.9900
C12A H12B 0.9900
C13A H13A 0.9900
C13A H13B 0.9900
C14A C15A 1.530(4)
C14A C19A 1.536(4)
C14A H14A 1.0000
C15A C16A 1.533(4)
C15A H15A 0.9900
C15A H15B 0.9900
C16A C17A 1.530(5)
C16A H16A 0.9900
C16A H16B 0.9900
C17A C18A 1.522(5)
C17A H17A 0.9900
C17A H17B 0.9900
C18A C19A 1.532(4)
C18A H18A 0.9900
C18A H18B 0.9900
C19A H19A 0.9900
C19A H19B 0.9900
C1B C6B 1.369(5)
C1B C2B 1.395(5)
C2B C3B 1.393(4)
C2B H2BA 0.9500
C3B C4B 1.383(5)
C3B H3BA 0.9500
C4B C5B 1.391(4)
C4B C7B 1.520(4)
C5B C6B 1.391(4)
C5B H5BA 0.9500
C6B H6BA 0.9500
C8B C9B 1.524(4)
C8B C13B 1.538(4)
C8B H8BA 1.0000
C9B C10B 1.528(4)
C9B H9BA 0.9900
C9B H9BB 0.9900
C10B C11B 1.538(5)
C10B H10C 0.9900
C10B H10D 0.9900
C11B C12B 1.517(5)
C11B H11C 0.9900
C11B H11D 0.9900
C12B C13B 1.527(4)
C12B H12C 0.9900
C12B H12D 0.9900
C13B H13C 0.9900
C13B H13D 0.9900
C14B C15B 1.530(4)
C14B C19B 1.540(4)
C14B H14B 1.0000
C15B C16B 1.531(4)
C15B H15C 0.9900
C15B H15D 0.9900
C16B C17B 1.529(5)
C16B H16C 0.9900
C16B H16D 0.9900
C17B C18B 1.528(5)
C17B H17C 0.9900
C17B H17D 0.9900
C18B C19B 1.530(4)
C18B H18C 0.9900
C18B H18E 0.9900
C19B H19E 0.9900
C19B H19C 0.9900

loop_
_geom_hbond_atom_site_label_D
_geom_hbond_atom_site_label_H
_geom_hbond_atom_site_label_A
_geom_hbond_site_symmetry_A
_geom_hbond_distance_DH
_geom_hbond_distance_HA
_geom_hbond_distance_DA
_geom_hbond_angle_DHA
_geom_hbond_publ_flag
C5A H5AA O3A 2_777 0.95 2.60 3.155(4) 117.7 n
C5B H5BA O3B 2_666 0.95 2.54 3.148(4) 121.8 y
C9A H9AA O3A . 0.99 2.48 3.044(4) 115.4 n
C9B H9BA O3B . 0.99 2.38 2.983(4) 118.2 n
C13A H13B O3A . 0.99 2.43 3.001(4) 116.3 n
C13B H13C O3B . 0.99 2.47 3.043(4) 116.5 n

loop_
_geom_torsion_atom_site_label_1
_geom_torsion_atom_site_label_2
_geom_torsion_atom_site_label_3
_geom_torsion_atom_site_label_4
_geom_torsion
O2A N1A C1A C6A -176.6(3)
O1A N1A C1A C6A 1.2(4)
O2A N1A C1A C2A 3.9(4)
O1A N1A C1A C2A -178.4(3)
C6A C1A C2A C3A 2.1(5)
N1A C1A C2A C3A -178.3(3)
C1A C2A C3A C4A -0.4(5)
C2A C3A C4A C5A -0.9(5)
C2A C3A C4A C7A -175.6(3)
C3A C4A C5A C6A 0.6(4)
C7A C4A C5A C6A 175.7(3)
C2A C1A C6A C5A -2.4(5)
N1A C1A C6A C5A 178.1(3)
C4A C5A C6A C1A 1.0(5)
C8A N2A C7A O3A -0.7(5)
C14A N2A C7A O3A 172.1(3)
C8A N2A C7A C4A -179.7(3)
C14A N2A C7A C4A -6.9(4)
C3A C4A C7A O3A 121.5(3)
C5A C4A C7A O3A -53.4(4)
C3A C4A C7A N2A -59.5(4)
C5A C4A C7A N2A 125.6(3)
C7A N2A C8A C13A 63.0(4)
C14A N2A C8A C13A -110.2(3)
C7A N2A C8A C9A -65.2(4)
C14A N2A C8A C9A 121.5(3)
N2A C8A C9A C10A -174.3(3)
C13A C8A C9A C10A 56.8(3)
C8A C9A C10A C11A -55.6(4)
C9A C10A C11A C12A 55.9(4)
C10A C11A C12A C13A -55.7(4)
N2A C8A C13A C12A 173.9(3)
C9A C8A C13A C12A -57.4(4)
C11A C12A C13A C8A 56.0(4)
C7A N2A C14A C15A -112.5(3)
C8A N2A C14A C15A 60.4(3)
C7A N2A C14A C19A 122.5(3)
C8A N2A C14A C19A -64.6(3)
N2A C14A C15A C16A 179.0(2)
C19A C14A C15A C16A -56.3(3)
C14A C15A C16A C17A 57.2(3)
C15A C16A C17A C18A -57.5(4)
C16A C17A C18A C19A 56.8(4)
C17A C18A C19A C14A -55.5(3)
N2A C14A C19A C18A -179.6(2)
C15A C14A C19A C18A 55.3(3)
O1B N1B C1B C6B 178.1(3)
O2B N1B C1B C6B -0.7(4)
O1B N1B C1B C2B -3.5(4)
O2B N1B C1B C2B 177.7(3)
C6B C1B C2B C3B -1.7(5)
N1B C1B C2B C3B 180.0(3)
C1B C2B C3B C4B 1.2(5)
C2B C3B C4B C5B -0.1(5)
C2B C3B C4B C7B 172.8(3)
C3B C4B C5B C6B -0.6(4)
C7B C4B C5B C6B -173.9(3)
C2B C1B C6B C5B 1.1(5)
N1B C1B C6B C5B 179.4(3)
C4B C5B C6B C1B 0.1(5)
C14B N2B C7B O3B -171.0(3)
C8B N2B C7B O3B 2.4(5)
C14B N2B C7B C4B 9.0(4)
C8B N2B C7B C4B -177.7(3)
C3B C4B C7B O3B -119.6(3)
C5B C4B C7B O3B 53.5(4)
C3B C4B C7B N2B 60.4(4)
C5B C4B C7B N2B -126.5(3)
C7B N2B C8B C9B -63.0(4)
C14B N2B C8B C9B 110.8(3)
C7B N2B C8B C13B 64.9(4)
C14B N2B C8B C13B -121.2(3)
N2B C8B C9B C10B -176.9(3)
C13B C8B C9B C10B 55.3(3)
C8B C9B C10B C11B -55.3(4)
C9B C10B C11B C12B 57.1(4)
C10B C11B C12B C13B -58.2(4)
C11B C12B C13B C8B 56.5(3)
N2B C8B C13B C12B 176.5(3)
C9B C8B C13B C12B -55.3(3)
C7B N2B C14B C15B -122.7(3)
C8B N2B C14B C15B 63.7(3)
C7B N2B C14B C19B 112.6(3)
C8B N2B C14B C19B -60.9(3)
N2B C14B C15B C16B 179.6(2)
C19B C14B C15B C16B -55.6(3)
C14B C15B C16B C17B 55.9(3)
C15B C16B C17B C18B -57.0(4)
C16B C17B C18B C19B 57.8(4)
C17B C18B C19B C14B -57.2(3)
N2B C14B C19B C18B -178.7(2)
C15B C14B C19B C18B 56.3(3)

loop_
_cod_related_entry_id
_cod_related_entry_database
_cod_related_entry_code
1 ChemSpider 3458365
